data_7238954
loop_
_publ_author_name
'Mahanta, Sanjeev P.'
'Panda, Pradeepta K.'

_publ_section_title
;
 Condensation of cyclohexanediones with pyrrole under acidic conditions:
 unusual products and interesting structural features
;
_journal_issue 18
_journal_name_full 'RSC Adv.'
_journal_page_first 6614
_journal_paper_doi 10.1039/C3RA40208H
_journal_volume 3
_journal_year 2013
_chemical_formula_sum 'C14 H16 N2 O'
_chemical_formula_weight 228.29
_space_group_IT_number 14
_space_group_name_Hall '-P 2ybc'
_space_group_name_H-M_alt 'P 1 21/c 1'
_symmetry_cell_setting monoclinic
_symmetry_space_group_name_H-M 'P 1 21/c 1'
_atom_sites_solution_hydrogens geom
_atom_sites_solution_primary direct
_atom_sites_solution_secondary difmap
_audit_creation_method SHELXL-97
_cell_angle_alpha 90.00
_cell_angle_beta 110.396(10)
_cell_angle_gamma 90.00
_cell_formula_units_Z 8
_cell_length_a 15.4220(12)
_cell_length_b 9.7194(6)
_cell_length_c 17.4527(16)
_cell_measurement_reflns_used 1860
_cell_measurement_temperature 293(2)
_cell_measurement_theta_max 28.9078
_cell_measurement_theta_min 2.8126
_cell_volume 2452.0(4)
_computing_cell_refinement 'Bruker SMART'
_computing_data_collection 'Bruker SMART'
_computing_data_reduction 'Bruker SAINT'
_computing_molecular_graphics 'Bruker SHELXTL'
_computing_publication_material 'Bruker SHELXTL'
_computing_structure_refinement 'SHELXL-97 (Sheldrick, 1997)'
_computing_structure_solution 'SHELXS-97 (Sheldrick, 1990)'
_diffrn_ambient_temperature 293(2)
_diffrn_measured_fraction_theta_full 0.854
_diffrn_measured_fraction_theta_max 0.854
_diffrn_measurement_device_type 'CCD area detector'
_diffrn_measurement_method 'phi and omega scans'
_diffrn_radiation_monochromator graphite
_diffrn_radiation_source 'fine-focus sealed tube'
_diffrn_radiation_type MoK\a
_diffrn_radiation_wavelength 0.71073
_diffrn_reflns_av_R_equivalents 0.0635
_diffrn_reflns_av_sigmaI/netI 0.1471
_diffrn_reflns_limit_h_max 20
_diffrn_reflns_limit_h_min -19
_diffrn_reflns_limit_k_max 6
_diffrn_reflns_limit_k_min -13
_diffrn_reflns_limit_l_max 23
_diffrn_reflns_limit_l_min -10
_diffrn_reflns_number 10629
_diffrn_reflns_theta_full 28.97
_diffrn_reflns_theta_max 28.97
_diffrn_reflns_theta_min 2.82
_exptl_absorpt_coefficient_mu 0.079
_exptl_absorpt_correction_T_max 0.9859
_exptl_absorpt_correction_T_min 0.9828
_exptl_absorpt_correction_type multi-scan
_exptl_absorpt_process_details 'Bruker AXS SADABS program'
_exptl_crystal_colour colorless
_exptl_crystal_density_diffrn 1.237
_exptl_crystal_density_method 'not measured'
_exptl_crystal_description needle
_exptl_crystal_F_000 976
_exptl_crystal_size_max 0.22
_exptl_crystal_size_mid 0.21
_exptl_crystal_size_min 0.18
_refine_diff_density_max 0.992
_refine_diff_density_min -0.243
_refine_diff_density_rms 0.046
_refine_ls_extinction_method none
_refine_ls_goodness_of_fit_ref 0.851
_refine_ls_hydrogen_treatment mixed
_refine_ls_matrix_type full
_refine_ls_number_parameters 323
_refine_ls_number_reflns 5547
_refine_ls_number_restraints 0
_refine_ls_restrained_S_all 0.851
_refine_ls_R_factor_all 0.2132
_refine_ls_R_factor_gt 0.0748
_refine_ls_shift/su_max 0.001
_refine_ls_shift/su_mean 0.000
_refine_ls_structure_factor_coef Fsqd
_refine_ls_weighting_details 'calc w=1/[\s^2^(Fo^2^)+(0.0992P)^2^+0.0000P] where P=(Fo^2^+2Fc^2^)/3'
_refine_ls_weighting_scheme calc
_refine_ls_wR_factor_gt 0.1758
_refine_ls_wR_factor_ref 0.2186
_reflns_number_gt 1846
_reflns_number_total 5547
_reflns_threshold_expression >2sigma(I)
_cod_data_source_file c3ra40208h.txt
_cod_data_source_block ssa
_cod_depositor_comments
;
The following automatic conversions were performed:

data item '_symmetry_cell_setting' value 'Monoclinic' was changed to
'monoclinic' in accordance with the
/home/saulius/struct/COD-crude-data/automatic-downloads/DataCite-retrospective/RSC/depositions/lib/dictionaries/cif_core.dic
dictionary named 'cif_core.dic' version 2.4.2 last updated on
2011-04-26.

Automatic conversion script
Id: cif_fix_values 6909 2019-04-08 15:41:33Z antanas 
;
_cod_original_cell_volume 2452.0(3)
_cod_original_sg_symbol_H-M P21/c
_cod_database_code 7238954

loop_
_symmetry_equiv_pos_as_xyz
'x, y, z'
'-x, y+1/2, -z+1/2'
'-x, -y, -z'
'x, -y-1/2, z-1/2'

loop_
_atom_site_label
_atom_site_type_symbol
_atom_site_fract_x
_atom_site_fract_y
_atom_site_fract_z
_atom_site_U_iso_or_equiv
_atom_site_adp_type
_atom_site_occupancy
_atom_site_symmetry_multiplicity
_atom_site_calc_flag
_atom_site_refinement_flags
C23 C 0.1899(2) 0.5787(3) 0.0416(2) 0.0442(9) Uani 1 1 d .
N2 N 0.3490(2) 0.2043(3) 0.4312(2) 0.0560(9) Uani 1 1 d .
C8 C 0.3550(2) 0.1914(4) 0.3554(2) 0.0433(9) Uani 1 1 d .
O2 O 0.34204(17) 0.5152(3) 0.04805(18) 0.0764(9) Uani 1 1 d .
C9 C 0.3138(2) 0.0720(3) 0.2994(2) 0.0420(9) Uani 1 1 d .
C18 C 0.1850(2) 0.5864(3) 0.1262(2) 0.0468(9) Uani 1 1 d .
N1 N 0.1731(2) 0.2232(4) 0.2436(2) 0.0599(9) Uani 1 1 d .
C22 C 0.1599(2) 0.4377(4) 0.0049(2) 0.0446(9) Uani 1 1 d .
C4 C 0.2121(2) 0.0961(4) 0.2546(2) 0.0476(9) Uani 1 1 d .
C28 C 0.2916(3) 0.6070(4) 0.0522(2) 0.0546(10) Uani 1 1 d .
N3 N 0.1044(3) 0.6121(4) 0.1396(3) 0.0665(10) Uani 1 1 d .
N4 N 0.1669(3) 0.3262(4) 0.0526(3) 0.0744(11) Uani 1 1 d .
C5 C 0.3870(3) 0.3261(4) 0.4659(3) 0.0652(12) Uani 1 1 d .
H5 H 0.3906 0.3579 0.5172 0.078 Uiso 1 1 calc R
C10 C 0.3266(3) -0.0656(4) 0.3472(2) 0.0652(12) Uani 1 1 d .
H10A H 0.3032 -0.0552 0.3918 0.078 Uiso 1 1 calc R
H10B H 0.2905 -0.1367 0.3110 0.078 Uiso 1 1 calc R
C21 C 0.1263(2) 0.3933(4) -0.0732(2) 0.0548(10) Uani 1 1 d .
H21 H 0.1144 0.4478 -0.1196 0.066 Uiso 1 1 calc R
C14 C 0.3653(3) 0.0634(4) 0.2390(3) 0.0584(11) Uani 1 1 d .
C17 C 0.2507(3) 0.5653(4) 0.2007(2) 0.0584(10) Uani 1 1 d .
H17 H 0.3127 0.5468 0.2102 0.070 Uiso 1 1 calc R
C20 C 0.1125(3) 0.2506(4) -0.0725(3) 0.0672(12) Uani 1 1 d .
H20 H 0.0893 0.1937 -0.1180 0.081 Uiso 1 1 calc R
O1 O 0.3335(2) 0.1129(4) 0.1711(2) 0.1132(12) Uani 1 1 d .
C15 C 0.1215(4) 0.6052(5) 0.2223(4) 0.0841(15) Uani 1 1 d .
H15 H 0.0778 0.6188 0.2472 0.101 Uiso 1 1 calc R
C1 C 0.0809(3) 0.2147(6) 0.1998(3) 0.0774(14) Uani 1 1 d .
H1 H 0.0396 0.2879 0.1850 0.093 Uiso 1 1 calc R
C13 C 0.4609(3) 0.0068(5) 0.2684(3) 0.0712(12) Uani 1 1 d .
H13A H 0.5025 0.0742 0.3034 0.085 Uiso 1 1 calc R
H13B H 0.4802 -0.0088 0.2218 0.085 Uiso 1 1 calc R
C3 C 0.1421(3) 0.0051(5) 0.2162(2) 0.0652(11) Uani 1 1 d .
H3 H 0.1476 -0.0899 0.2135 0.078 Uiso 1 1 calc R
C24 C 0.1287(3) 0.6895(4) -0.0165(2) 0.0667(12) Uani 1 1 d .
H24A H 0.1284 0.6738 -0.0715 0.080 Uiso 1 1 calc R
H24B H 0.0656 0.6805 -0.0176 0.080 Uiso 1 1 calc R
C7 C 0.3983(2) 0.3085(4) 0.3435(3) 0.0612(11) Uani 1 1 d .
H7 H 0.4122 0.3289 0.2970 0.073 Uiso 1 1 calc R
C11 C 0.4283(3) -0.1111(4) 0.3819(3) 0.0710(12) Uani 1 1 d .
H11A H 0.4638 -0.0437 0.4215 0.085 Uiso 1 1 calc R
H11B H 0.4326 -0.1984 0.4099 0.085 Uiso 1 1 calc R
C2 C 0.0605(3) 0.0827(6) 0.1818(3) 0.0817(15) Uani 1 1 d .
H2 H 0.0024 0.0478 0.1517 0.098 Uiso 1 1 calc R
C6 C 0.4182(3) 0.3921(4) 0.4129(3) 0.0676(12) Uani 1 1 d .
H6 H 0.4474 0.4773 0.4208 0.081 Uiso 1 1 calc R
C16 C 0.2105(4) 0.5758(4) 0.2609(3) 0.0785(13) Uani 1 1 d .
H16 H 0.2400 0.5646 0.3169 0.094 Uiso 1 1 calc R
C19 C 0.1389(3) 0.2118(4) 0.0061(3) 0.0804(14) Uani 1 1 d .
H19 H 0.1382 0.1226 0.0252 0.096 Uiso 1 1 calc R
C27 C 0.3252(3) 0.7526(5) 0.0686(3) 0.0818(14) Uani 1 1 d .
H27A H 0.3855 0.7598 0.0633 0.098 Uiso 1 1 calc R
H27B H 0.3320 0.7766 0.1244 0.098 Uiso 1 1 calc R
C12 C 0.4692(3) -0.1259(5) 0.3150(3) 0.0788(13) Uani 1 1 d .
H12A H 0.5339 -0.1515 0.3390 0.095 Uiso 1 1 calc R
H12B H 0.4371 -0.1985 0.2778 0.095 Uiso 1 1 calc R
C26 C 0.2601(4) 0.8533(5) 0.0111(3) 0.1031(18) Uani 1 1 d .
H26A H 0.2615 0.8401 -0.0436 0.124 Uiso 1 1 calc R
H26B H 0.2804 0.9464 0.0281 0.124 Uiso 1 1 calc R
C25 C 0.1626(4) 0.8341(4) 0.0098(3) 0.0979(17) Uani 1 1 d .
H25A H 0.1221 0.8998 -0.0277 0.117 Uiso 1 1 calc R
H25B H 0.1606 0.8516 0.0639 0.117 Uiso 1 1 calc R
H1A H 0.205(2) 0.302(4) 0.267(2) 0.051(11) Uiso 1 1 d .
H4A H 0.195(3) 0.325(4) 0.104(3) 0.074(15) Uiso 1 1 d .
H2A H 0.320(2) 0.147(4) 0.453(2) 0.056(12) Uiso 1 1 d .
H3A H 0.054(3) 0.620(5) 0.104(3) 0.095(19) Uiso 1 1 d .

loop_
_atom_site_aniso_label
_atom_site_aniso_U_11
_atom_site_aniso_U_22
_atom_site_aniso_U_33
_atom_site_aniso_U_23
_atom_site_aniso_U_13
_atom_site_aniso_U_12
C23 0.046(2) 0.040(2) 0.043(2) -0.0008(18) 0.0105(16) 0.0051(16)
N2 0.065(2) 0.052(2) 0.052(2) -0.0105(18) 0.0216(18) -0.0114(17)
C8 0.0406(19) 0.044(2) 0.045(2) 0.0007(19) 0.0137(17) 0.0000(17)
O2 0.0519(16) 0.091(2) 0.086(2) -0.0227(18) 0.0241(15) 0.0015(16)
C9 0.044(2) 0.042(2) 0.039(2) -0.0059(18) 0.0139(17) -0.0032(16)
C18 0.050(2) 0.042(2) 0.050(3) -0.0096(19) 0.0209(19) -0.0025(17)
N1 0.048(2) 0.066(3) 0.059(2) -0.002(2) 0.0106(17) -0.004(2)
C22 0.046(2) 0.041(2) 0.044(2) -0.001(2) 0.0117(17) 0.0007(17)
C4 0.048(2) 0.050(2) 0.042(2) -0.001(2) 0.0126(18) -0.003(2)
C28 0.059(2) 0.062(3) 0.041(2) -0.002(2) 0.0146(19) -0.004(2)
N3 0.062(3) 0.073(2) 0.072(3) -0.012(2) 0.032(2) 0.000(2)
N4 0.117(3) 0.041(2) 0.056(3) -0.002(2) 0.019(2) -0.002(2)
C5 0.064(3) 0.057(3) 0.063(3) -0.020(3) 0.007(2) 0.000(2)
C10 0.084(3) 0.048(3) 0.049(2) -0.014(2) 0.005(2) 0.013(2)
C21 0.060(2) 0.057(3) 0.046(3) -0.005(2) 0.0169(19) -0.0110(19)
C14 0.065(3) 0.069(3) 0.039(2) 0.000(2) 0.015(2) 0.003(2)
C17 0.066(3) 0.065(3) 0.046(3) -0.001(2) 0.022(2) -0.004(2)
C20 0.075(3) 0.061(3) 0.070(3) -0.023(3) 0.031(2) -0.014(2)
O1 0.099(2) 0.153(4) 0.091(3) 0.013(2) 0.039(2) 0.005(2)
C15 0.115(4) 0.074(3) 0.093(4) -0.017(3) 0.075(4) -0.005(3)
C1 0.045(3) 0.115(4) 0.066(3) 0.009(3) 0.012(2) 0.011(3)
C13 0.063(3) 0.087(3) 0.070(3) -0.006(3) 0.031(2) 0.011(2)
C3 0.060(3) 0.070(3) 0.062(3) -0.017(2) 0.017(2) -0.020(2)
C24 0.080(3) 0.050(3) 0.054(3) 0.001(2) 0.003(2) 0.011(2)
C7 0.061(2) 0.057(3) 0.063(3) 0.003(2) 0.019(2) -0.015(2)
C11 0.083(3) 0.057(3) 0.063(3) 0.006(2) 0.014(2) 0.014(2)
C2 0.047(3) 0.126(5) 0.064(3) -0.017(3) 0.009(2) -0.025(3)
C6 0.067(3) 0.050(3) 0.076(3) -0.010(3) 0.013(2) -0.016(2)
C16 0.110(4) 0.068(3) 0.057(3) -0.010(2) 0.027(3) -0.009(3)
C19 0.121(4) 0.042(3) 0.081(4) -0.014(3) 0.039(3) -0.010(2)
C27 0.086(3) 0.072(3) 0.090(4) -0.016(3) 0.034(3) -0.033(3)
C12 0.079(3) 0.074(3) 0.080(3) -0.011(3) 0.023(3) 0.024(2)
C26 0.163(5) 0.063(3) 0.083(4) 0.001(3) 0.042(4) -0.035(4)
C25 0.144(5) 0.040(3) 0.080(4) 0.006(3) 0.002(3) 0.017(3)

loop_
_atom_type_symbol
_atom_type_description
_atom_type_scat_dispersion_real
_atom_type_scat_dispersion_imag
_atom_type_scat_source
C C 0.0033 0.0016 'International Tables Vol C Tables 4.2.6.8 and 6.1.1.4'
H H 0.0000 0.0000 'International Tables Vol C Tables 4.2.6.8 and 6.1.1.4'
N N 0.0061 0.0033 'International Tables Vol C Tables 4.2.6.8 and 6.1.1.4'
O O 0.0106 0.0060 'International Tables Vol C Tables 4.2.6.8 and 6.1.1.4'

loop_
_geom_angle_atom_site_label_1
_geom_angle_atom_site_label_2
_geom_angle_atom_site_label_3
_geom_angle
C18 C23 C22 110.3(3)
C18 C23 C28 105.7(3)
C22 C23 C28 111.1(3)
C18 C23 C24 112.3(3)
C22 C23 C24 108.9(3)
C28 C23 C24 108.5(3)
C8 N2 C5 110.3(4)
C8 N2 H2A 126(2)
C5 N2 H2A 124(2)
N2 C8 C7 105.8(3)
N2 C8 C9 123.0(3)
C7 C8 C9 131.1(4)
C8 C9 C4 110.1(3)
C8 C9 C14 106.7(3)
C4 C9 C14 110.3(3)
C8 C9 C10 111.7(3)
C4 C9 C10 109.1(3)
C14 C9 C10 108.9(3)
C17 C18 N3 106.5(4)
C17 C18 C23 131.0(3)
N3 C18 C23 122.4(3)
C4 N1 C1 110.4(4)
C4 N1 H1A 124(2)
C1 N1 H1A 126(2)
N4 C22 C21 106.7(4)
N4 C22 C23 121.2(4)
C21 C22 C23 132.0(4)
N1 C4 C3 106.4(3)
N1 C4 C9 123.0(3)
C3 C4 C9 130.6(4)
O2 C28 C27 121.6(4)
O2 C28 C23 121.0(3)
C27 C28 C23 117.4(3)
C18 N3 C15 108.5(4)
C18 N3 H3A 126(3)
C15 N3 H3A 125(3)
C22 N4 C19 110.4(4)
C22 N4 H4A 124(3)
C19 N4 H4A 124(3)
C6 C5 N2 108.0(4)
C6 C5 H5 126.0
N2 C5 H5 126.0
C11 C10 C9 112.3(3)
C11 C10 H10A 109.1
C9 C10 H10A 109.1
C11 C10 H10B 109.1
C9 C10 H10B 109.1
H10A C10 H10B 107.9
C22 C21 C20 108.3(4)
C22 C21 H21 125.9
C20 C21 H21 125.9
O1 C14 C13 119.8(4)
O1 C14 C9 121.6(4)
C13 C14 C9 118.2(3)
C18 C17 C16 109.3(4)
C18 C17 H17 125.4
C16 C17 H17 125.4
C19 C20 C21 107.1(4)
C19 C20 H20 126.5
C21 C20 H20 126.5
C16 C15 N3 109.2(4)
C16 C15 H15 125.4
N3 C15 H15 125.4
C2 C1 N1 107.8(4)
C2 C1 H1 126.1
N1 C1 H1 126.1
C14 C13 C12 113.0(4)
C14 C13 H13A 109.0
C12 C13 H13A 109.0
C14 C13 H13B 109.0
C12 C13 H13B 109.0
H13A C13 H13B 107.8
C4 C3 C2 107.2(4)
C4 C3 H3 126.4
C2 C3 H3 126.4
C25 C24 C23 112.2(3)
C25 C24 H24A 109.2
C23 C24 H24A 109.2
C25 C24 H24B 109.2
C23 C24 H24B 109.2
H24A C24 H24B 107.9
C8 C7 C6 108.7(4)
C8 C7 H7 125.6
C6 C7 H7 125.6
C12 C11 C10 111.5(3)
C12 C11 H11A 109.3
C10 C11 H11A 109.3
C12 C11 H11B 109.3
C10 C11 H11B 109.3
H11A C11 H11B 108.0
C1 C2 C3 108.2(4)
C1 C2 H2 125.9
C3 C2 H2 125.9
C5 C6 C7 107.1(4)
C5 C6 H6 126.4
C7 C6 H6 126.4
C15 C16 C17 106.5(4)
C15 C16 H16 126.8
C17 C16 H16 126.8
C20 C19 N4 107.6(4)
C20 C19 H19 126.2
N4 C19 H19 126.2
C28 C27 C26 112.3(4)
C28 C27 H27A 109.1
C26 C27 H27A 109.1
C28 C27 H27B 109.1
C26 C27 H27B 109.1
H27A C27 H27B 107.9
C13 C12 C11 110.8(3)
C13 C12 H12A 109.5
C11 C12 H12A 109.5
C13 C12 H12B 109.5
C11 C12 H12B 109.5
H12A C12 H12B 108.1
C27 C26 C25 111.0(4)
C27 C26 H26A 109.4
C25 C26 H26A 109.4
C27 C26 H26B 109.4
C25 C26 H26B 109.4
H26A C26 H26B 108.0
C26 C25 C24 110.9(4)
C26 C25 H25A 109.5
C24 C25 H25A 109.5
C26 C25 H25B 109.5
C24 C25 H25B 109.5
H25A C25 H25B 108.1

loop_
_geom_bond_atom_site_label_1
_geom_bond_atom_site_label_2
_geom_bond_distance
C23 C18 1.507(5)
C23 C22 1.516(5)
C23 C28 1.539(5)
C23 C24 1.553(5)
N2 C8 1.362(5)
N2 C5 1.366(5)
N2 H2A 0.88(3)
C8 C7 1.372(5)
C8 C9 1.507(5)
O2 C28 1.202(4)
C9 C4 1.508(4)
C9 C14 1.527(5)
C9 C10 1.552(5)
C18 C17 1.356(5)
C18 N3 1.366(5)
N1 C4 1.359(4)
N1 C1 1.362(5)
N1 H1A 0.92(3)
C22 N4 1.348(5)
C22 C21 1.349(5)
C4 C3 1.375(5)
C28 C27 1.501(5)
N3 C15 1.375(6)
N3 H3A 0.81(4)
N4 C19 1.355(5)
N4 H4A 0.85(4)
C5 C6 1.345(5)
C5 H5 0.9300
C10 C11 1.537(5)
C10 H10A 0.9700
C10 H10B 0.9700
C21 C20 1.403(5)
C21 H21 0.9300
C14 O1 1.213(4)
C14 C13 1.488(5)
C17 C16 1.398(5)
C17 H17 0.9300
C20 C19 1.343(6)
C20 H20 0.9300
C15 C16 1.332(6)
C15 H15 0.9300
C1 C2 1.332(6)
C1 H1 0.9300
C13 C12 1.506(6)
C13 H13A 0.9700
C13 H13B 0.9700
C3 C2 1.410(6)
C3 H3 0.9300
C24 C25 1.514(5)
C24 H24A 0.9700
C24 H24B 0.9700
C7 C6 1.401(5)
C7 H7 0.9300
C11 C12 1.514(6)
C11 H11A 0.9700
C11 H11B 0.9700
C2 H2 0.9300
C6 H6 0.9300
C16 H16 0.9300
C19 H19 0.9300
C27 C26 1.507(6)
C27 H27A 0.9700
C27 H27B 0.9700
C12 H12A 0.9700
C12 H12B 0.9700
C26 C25 1.508(6)
C26 H26A 0.9700
C26 H26B 0.9700
C25 H25A 0.9700
C25 H25B 0.9700
